data_7034944
loop_
_publ_author_name
'Wu, Wei-Ping'
'Li, Zhi-Sen'
'Liu, Bo'
'Liu, Ping'
'Xi, Zheng-Ping'
'Wang, Yao-Yu'

_publ_section_title
;
 Double-step CO2 sorption and guest-induced
 single-crystal-to-single-crystal transformation in a flexible porous
 framework.
;
_journal_issue 22
_journal_name_full 'Dalton transactions (Cambridge, England : 2003)'
_journal_page_first 10141
_journal_page_last 10145
_journal_paper_doi 10.1039/c5dt00460h
_journal_volume 44
_journal_year 2015
_chemical_formula_sum 'C30 H32 Cu2 N4 O12'
_chemical_formula_weight 767.67
_space_group_crystal_system triclinic
_space_group_IT_number 2
_space_group_name_Hall '-P 1'
_space_group_name_H-M_alt 'P -1'
_symmetry_space_group_name_Hall '-P 1'
_symmetry_space_group_name_H-M 'P -1'
_atom_sites_solution_hydrogens mixed
_audit_creation_method SHELXL-2014/7
_audit_update_record
;
2015-03-17 deposited with the CCDC.
2015-04-28 downloaded from the CCDC.
;
_cell_angle_alpha 80.14(2)
_cell_angle_beta 88.09(2)
_cell_angle_gamma 69.37(2)
_cell_formula_units_Z 2
_cell_length_a 10.665(15)
_cell_length_b 12.107(16)
_cell_length_c 16.77(2)
_cell_measurement_reflns_used 2078
_cell_measurement_temperature 296(2)
_cell_measurement_theta_max 27.46
_cell_measurement_theta_min 2.65
_cell_volume 1996(5)
_computing_cell_refinement 'Bruker SAINT'
_computing_data_collection 'Bruker APEX2'
_computing_data_reduction 'Bruker SAINT'
_computing_molecular_graphics 'Bruker SHELXTL'
_computing_publication_material 'Bruker SHELXTL'
_computing_structure_refinement 'SHELXL-2014/7 (Sheldrick, 2014)'
_computing_structure_solution 'SHELXS-97 (Sheldrick, 2008)'
_diffrn_ambient_temperature 296(2)
_diffrn_measured_fraction_theta_full 0.961
_diffrn_measured_fraction_theta_max 0.961
_diffrn_measurement_device_type 'Bruker APEX-II CCD'
_diffrn_measurement_method '\f and \w scans'
_diffrn_radiation_type MoK\a
_diffrn_radiation_wavelength 0.71073
_diffrn_reflns_av_R_equivalents 0.0928
_diffrn_reflns_av_unetI/netI 0.1934
_diffrn_reflns_laue_measured_fraction_full 0.961
_diffrn_reflns_laue_measured_fraction_max 0.961
_diffrn_reflns_limit_h_max 12
_diffrn_reflns_limit_h_min -12
_diffrn_reflns_limit_k_max 14
_diffrn_reflns_limit_k_min -13
_diffrn_reflns_limit_l_max 20
_diffrn_reflns_limit_l_min -20
_diffrn_reflns_number 10534
_diffrn_reflns_point_group_measured_fraction_full 0.961
_diffrn_reflns_point_group_measured_fraction_max 0.961
_diffrn_reflns_theta_full 25.242
_diffrn_reflns_theta_max 25.595
_diffrn_reflns_theta_min 2.354
_diffrn_source 'fine-focus sealed tube'
_exptl_absorpt_coefficient_mu 1.122
_exptl_absorpt_correction_T_max 0.7457
_exptl_absorpt_correction_T_min 0.2713
_exptl_absorpt_correction_type multi-scan
_exptl_absorpt_process_details sadabs
_exptl_crystal_colour blue
_exptl_crystal_density_diffrn 1.277
_exptl_crystal_description block
_exptl_crystal_F_000 788
_exptl_crystal_size_max 0.330
_exptl_crystal_size_mid 0.220
_exptl_crystal_size_min 0.180
_platon_squeeze_details
;
;
_refine_diff_density_max 0.964
_refine_diff_density_min -0.710
_refine_diff_density_rms 0.118
_refine_ls_extinction_method none
_refine_ls_goodness_of_fit_ref 1.002
_refine_ls_hydrogen_treatment constr
_refine_ls_matrix_type full
_refine_ls_number_parameters 439
_refine_ls_number_reflns 7208
_refine_ls_number_restraints 7
_refine_ls_restrained_S_all 1.003
_refine_ls_R_factor_all 0.1797
_refine_ls_R_factor_gt 0.1030
_refine_ls_shift/su_max 0.000
_refine_ls_shift/su_mean 0.000
_refine_ls_structure_factor_coef Fsqd
_refine_ls_weighting_details 'w=1/[\s^2^(Fo^2^)+(0.1092P)^2^] where P=(Fo^2^+2Fc^2^)/3'
_refine_ls_weighting_scheme calc
_refine_ls_wR_factor_gt 0.2577
_refine_ls_wR_factor_ref 0.2889
_reflns_Friedel_coverage 0.000
_reflns_number_gt 3074
_reflns_number_total 7208
_reflns_threshold_expression 'I > 2\s(I)'
_cod_data_source_file c5dt00460h2.cif
_cod_data_source_block 6
_cod_depositor_comments 'Adding full bibliography for 7034943--7034944.cif.'
_cod_database_code 7034944
_shelx_shelxl_version_number 2014/7
_shelx_space_group_comment
;
The symmetry employed for this shelxl refinement is uniquely defined
by the following loop, which should always be used as a source of
symmetry information in preference to the above space-group names.
They are only intended as comments.
;
_shelx_estimated_absorpt_t_min 0.708
_shelx_estimated_absorpt_t_max 0.824

loop_
_space_group_symop_operation_xyz
'x, y, z'
'-x, -y, -z'

loop_
_atom_site_label
_atom_site_type_symbol
_atom_site_fract_x
_atom_site_fract_y
_atom_site_fract_z
_atom_site_U_iso_or_equiv
_atom_site_adp_type
_atom_site_occupancy
_atom_site_site_symmetry_order
_atom_site_calc_flag
_atom_site_refinement_flags_posn
_atom_site_refinement_flags_adp
Cu1 Cu 0.00954(13) 0.27775(13) 0.75440(7) 0.0648(5) Uani 1 1 d . .
Cu2 Cu 0.01310(11) 0.24937(11) 0.25632(7) 0.0536(4) Uani 1 1 d . .
O1 O -0.0247(7) 0.2279(8) 0.6524(4) 0.078(2) Uani 1 1 d . .
O2 O 0.1022(10) 0.3073(9) 0.5696(5) 0.098(3) Uani 1 1 d . .
O1W O 0.0294(8) 0.4647(8) 0.7003(5) 0.089(3) Uani 1 1 d . .
H1WA H 0.0775 0.4580 0.6509 0.107 Uiso 1 1 d R U
H1WB H 0.0773 0.4868 0.7386 0.107 Uiso 1 1 d R U
O3 O -0.8010(8) 0.2148(9) 0.2928(4) 0.077(2) Uani 1 1 d . .
O2W O 0.0329(10) 0.0557(9) 0.2306(7) 0.123(4) Uani 1 1 d . .
H2WA H 0.1098 -0.0038 0.2598 0.147 Uiso 1 1 d R U
H2WB H 0.0429 0.0542 0.1737 0.147 Uiso 1 1 d R U
O4 O -0.7454(13) 0.0163(10) 0.3008(8) 0.143(5) Uani 1 1 d . .
O5 O -0.2397(7) 0.0370(7) 0.4788(5) 0.076(2) Uani 1 1 d . .
O6 O -0.0542(12) 0.2020(10) -0.0570(5) 0.114(4) Uani 1 1 d . .
O7 O 0.0368(8) 0.3184(7) -0.1423(4) 0.076(2) Uani 1 1 d . .
O8 O 0.7879(8) 0.4918(8) 0.2047(5) 0.083(2) Uani 1 1 d . .
O9 O 0.8245(6) 0.2949(8) 0.2207(4) 0.068(2) Uani 1 1 d . .
O10 O 0.2524(6) 0.4923(6) 0.0425(4) 0.0614(19) Uani 1 1 d . .
N1 N -0.0373(7) 0.2079(7) 0.3711(4) 0.0528(17) Uani 1 1 d . U
N2 N 0.0623(7) 0.3078(7) 0.1417(5) 0.053(2) Uani 1 1 d . .
N3 N 0.2071(10) 0.1740(10) 0.7509(6) 0.076(3) Uani 1 1 d . .
H3A H 0.2240 0.1777 0.6929 0.091 Uiso 1 1 calc R U
N4 N -0.1963(10) 0.3409(10) 0.7668(6) 0.081(3) Uani 1 1 d . .
H4 H -0.2112 0.3669 0.8196 0.097 Uiso 1 1 calc R U
C1 C 0.0194(10) 0.2566(10) 0.5832(5) 0.059(3) Uani 1 1 d . .
C2 C -0.0301(10) 0.2115(9) 0.5145(6) 0.057(3) Uani 1 1 d . .
C3 C -0.1167(9) 0.1451(9) 0.5295(7) 0.063(3) Uani 1 1 d . .
H3 H -0.1431 0.1244 0.5817 0.076 Uiso 1 1 calc R U
C4 C -0.1617(9) 0.1117(10) 0.4623(6) 0.057(3) Uani 1 1 d . .
C5 C -0.1214(9) 0.1445(10) 0.3855(6) 0.061(3) Uani 1 1 d . .
H5 H -0.1528 0.1225 0.3418 0.073 Uiso 1 1 calc R U
C6 C 0.0049(9) 0.2401(9) 0.4333(5) 0.0534(18) Uani 1 1 d . U
H6A H 0.0612 0.2844 0.4233 0.064 Uiso 1 1 calc R U
C7 C -0.3518(10) 0.0630(11) 0.4293(5) 0.055(3) Uani 1 1 d . .
C8 C -0.4338(11) 0.1774(11) 0.3975(7) 0.070(3) Uani 1 1 d . .
H8 H -0.4117 0.2433 0.4037 0.084 Uiso 1 1 calc R U
C9 C -0.5518(11) 0.1918(11) 0.3557(7) 0.076(3) Uani 1 1 d . .
H9 H -0.6064 0.2677 0.3309 0.091 Uiso 1 1 calc R U
C10 C -0.5880(11) 0.0924(11) 0.3509(6) 0.063(3) Uani 1 1 d . .
C11 C -0.5011(12) -0.0227(12) 0.3812(7) 0.071(3) Uani 1 1 d . .
H11 H -0.5210 -0.0894 0.3743 0.085 Uiso 1 1 calc R U
C12 C -0.3870(11) -0.0355(9) 0.4210(6) 0.060(3) Uani 1 1 d . .
H12 H -0.3304 -0.1120 0.4434 0.072 Uiso 1 1 calc R U
C13 C -0.7180(13) 0.1028(16) 0.3117(8) 0.083(4) Uani 1 1 d . .
C14 C 0.0085(12) 0.2760(10) -0.0726(7) 0.068(3) Uani 1 1 d D .
C15 C 0.0562(10) 0.3109(9) -0.0011(5) 0.053(2) Uani 1 1 d D .
C16 C 0.1396(9) 0.3795(9) -0.0132(6) 0.057(3) Uani 1 1 d . .
H16 H 0.1668 0.4023 -0.0647 0.068 Uiso 1 1 calc R U
C17 C 0.1800(9) 0.4121(8) 0.0539(6) 0.052(2) Uani 1 1 d . .
C18 C 0.1432(8) 0.3757(8) 0.1296(5) 0.048(2) Uani 1 1 d . .
H18 H 0.1733 0.3972 0.1740 0.058 Uiso 1 1 calc R U
C19 C 0.0181(10) 0.2811(9) 0.0762(5) 0.057(3) Uani 1 1 d . .
H19 H -0.0417 0.2401 0.0835 0.068 Uiso 1 1 calc R U
C20 C 0.3714(8) 0.4650(8) 0.0852(6) 0.047(2) Uani 1 1 d . .
C21 C 0.4485(10) 0.3499(10) 0.1210(7) 0.064(3) Uani 1 1 d . .
H21 H 0.4178 0.2871 0.1201 0.077 Uiso 1 1 calc R U
C22 C 0.5716(10) 0.3276(9) 0.1583(6) 0.059(3) Uani 1 1 d . .
H22 H 0.6225 0.2496 0.1815 0.071 Uiso 1 1 calc R U
C23 C 0.6213(9) 0.4218(10) 0.1617(6) 0.061(3) Uani 1 1 d . .
C24 C 0.5378(10) 0.5389(10) 0.1220(5) 0.054(3) Uani 1 1 d . .
H24 H 0.5683 0.6021 0.1214 0.065 Uiso 1 1 calc R U
C25 C 0.4177(9) 0.5625(9) 0.0855(6) 0.054(2) Uani 1 1 d . .
H25 H 0.3666 0.6400 0.0612 0.064 Uiso 1 1 calc R U
C26 C 0.7532(10) 0.4060(12) 0.1975(6) 0.056(3) Uani 1 1 d . .
C27 C 0.2342(14) 0.0489(13) 0.7801(10) 0.112(5) Uani 1 1 d . .
H27A H 0.3231 0.0033 0.7659 0.167 Uiso 1 1 calc R U
H27B H 0.1705 0.0239 0.7560 0.167 Uiso 1 1 calc R U
H27C H 0.2270 0.0358 0.8379 0.167 Uiso 1 1 calc R U
C28 C 0.3095(17) 0.2087(15) 0.7811(12) 0.136(7) Uani 1 1 d . .
H28A H 0.3931 0.1703 0.7571 0.205 Uiso 1 1 calc R U
H28B H 0.3184 0.1849 0.8389 0.205 Uiso 1 1 calc R U
H28C H 0.2854 0.2940 0.7676 0.205 Uiso 1 1 calc R U
C29 C -0.2727(13) 0.4502(14) 0.7055(10) 0.111(5) Uani 1 1 d . .
H29A H -0.2793 0.4263 0.6546 0.166 Uiso 1 1 calc R U
H29B H -0.2261 0.5060 0.6987 0.166 Uiso 1 1 calc R U
H29C H -0.3610 0.4876 0.7245 0.166 Uiso 1 1 calc R U
C30 C -0.2557(15) 0.2474(13) 0.7708(9) 0.107(5) Uani 1 1 d . .
H30A H -0.2176 0.1858 0.8166 0.161 Uiso 1 1 calc R U
H30B H -0.2372 0.2134 0.7221 0.161 Uiso 1 1 calc R U
H30C H -0.3508 0.2818 0.7763 0.161 Uiso 1 1 calc R U

loop_
_atom_site_aniso_label
_atom_site_aniso_U_11
_atom_site_aniso_U_22
_atom_site_aniso_U_33
_atom_site_aniso_U_23
_atom_site_aniso_U_13
_atom_site_aniso_U_12
Cu1 0.0674(9) 0.0836(10) 0.0478(7) -0.0117(7) 0.0090(6) -0.0324(8)
Cu2 0.0362(7) 0.0796(9) 0.0457(7) 0.0027(6) 0.0040(5) -0.0278(6)
O1 0.064(5) 0.124(7) 0.051(4) -0.010(4) 0.009(4) -0.043(5)
O2 0.115(8) 0.153(8) 0.060(5) -0.021(5) 0.020(5) -0.087(7)
O1W 0.094(6) 0.116(7) 0.067(5) 0.019(5) -0.008(4) -0.062(5)
O3 0.050(5) 0.128(7) 0.063(5) -0.005(5) 0.006(4) -0.047(5)
O2W 0.107(8) 0.105(7) 0.151(9) 0.001(7) 0.015(7) -0.042(6)
O4 0.154(11) 0.116(8) 0.178(12) -0.037(8) -0.051(9) -0.061(8)
O5 0.062(5) 0.093(6) 0.081(5) 0.016(4) -0.006(4) -0.051(4)
O6 0.178(10) 0.151(8) 0.074(6) -0.023(6) 0.005(6) -0.129(8)
O7 0.083(6) 0.102(6) 0.052(4) -0.008(4) 0.016(4) -0.048(5)
O8 0.059(5) 0.102(6) 0.102(6) -0.017(5) -0.016(4) -0.044(5)
O9 0.032(4) 0.107(6) 0.064(4) 0.003(4) 0.005(3) -0.033(4)
O10 0.040(4) 0.076(5) 0.068(4) 0.017(4) -0.009(3) -0.034(3)
N1 0.039(3) 0.082(5) 0.035(3) 0.006(3) 0.004(3) -0.025(3)
N2 0.029(4) 0.062(5) 0.068(5) 0.001(4) 0.001(4) -0.020(4)
N3 0.083(7) 0.099(8) 0.057(6) -0.018(6) 0.007(5) -0.044(6)
N4 0.062(6) 0.116(8) 0.074(6) -0.033(6) 0.022(5) -0.036(6)
C1 0.060(6) 0.096(8) 0.023(4) -0.006(5) 0.000(4) -0.031(6)
C2 0.045(6) 0.070(7) 0.048(5) -0.005(5) 0.003(4) -0.013(5)
C3 0.035(5) 0.054(6) 0.083(8) 0.015(6) 0.009(5) -0.009(5)
C4 0.036(5) 0.090(8) 0.051(5) -0.009(6) -0.001(4) -0.031(5)
C5 0.032(5) 0.090(8) 0.058(6) 0.010(6) -0.011(4) -0.027(5)
C6 0.039(3) 0.082(5) 0.036(3) 0.008(3) 0.007(3) -0.026(3)
C7 0.052(6) 0.101(9) 0.025(4) -0.005(5) -0.002(4) -0.047(6)
C8 0.062(7) 0.074(8) 0.078(8) 0.010(6) -0.013(6) -0.039(6)
C9 0.052(7) 0.090(9) 0.082(8) 0.007(7) -0.007(6) -0.029(6)
C10 0.067(7) 0.084(8) 0.037(5) -0.004(5) 0.004(5) -0.029(6)
C11 0.071(8) 0.091(9) 0.061(7) -0.024(7) 0.008(6) -0.038(7)
C12 0.059(7) 0.053(6) 0.055(6) -0.002(5) 0.011(5) -0.009(5)
C13 0.057(8) 0.120(12) 0.077(8) -0.002(8) -0.018(6) -0.043(8)
C14 0.080(8) 0.063(7) 0.076(8) -0.031(6) 0.012(6) -0.036(6)
C15 0.057(6) 0.069(7) 0.039(5) -0.003(5) 0.004(4) -0.032(5)
C16 0.047(6) 0.069(7) 0.058(6) -0.001(5) 0.009(5) -0.029(5)
C17 0.033(5) 0.046(6) 0.067(6) 0.011(5) 0.008(4) -0.009(4)
C18 0.033(5) 0.070(6) 0.048(5) -0.013(5) 0.005(4) -0.025(4)
C19 0.048(6) 0.083(8) 0.043(5) 0.006(5) -0.005(4) -0.033(5)
C20 0.025(4) 0.044(6) 0.063(6) 0.007(5) 0.001(4) -0.007(4)
C21 0.045(6) 0.087(8) 0.080(7) -0.021(6) 0.007(5) -0.045(6)
C22 0.063(6) 0.051(6) 0.063(6) 0.020(5) -0.012(5) -0.032(5)
C23 0.037(5) 0.076(7) 0.066(6) 0.006(6) 0.006(5) -0.023(5)
C24 0.057(6) 0.088(8) 0.037(5) -0.017(5) 0.016(4) -0.047(6)
C25 0.039(5) 0.061(6) 0.059(6) 0.007(5) 0.008(4) -0.022(5)
C26 0.044(6) 0.089(8) 0.036(5) -0.009(6) 0.005(4) -0.027(6)
C27 0.081(10) 0.095(12) 0.137(14) -0.011(10) 0.009(9) -0.009(8)
C28 0.109(14) 0.130(14) 0.191(19) -0.060(13) 0.037(13) -0.056(11)
C29 0.062(9) 0.113(12) 0.131(13) 0.008(10) 0.008(8) -0.011(8)
C30 0.121(13) 0.121(12) 0.110(11) -0.065(9) 0.061(9) -0.064(10)

loop_
_atom_type_symbol
_atom_type_description
_atom_type_scat_dispersion_real
_atom_type_scat_dispersion_imag
_atom_type_scat_source
C C 0.0033 0.0016 'International Tables Vol C Tables 4.2.6.8 and 6.1.1.4'
H H 0.0000 0.0000 'International Tables Vol C Tables 4.2.6.8 and 6.1.1.4'
Cu Cu 0.3201 1.2651 'International Tables Vol C Tables 4.2.6.8 and 6.1.1.4'
N N 0.0061 0.0033 'International Tables Vol C Tables 4.2.6.8 and 6.1.1.4'
O O 0.0106 0.0060 'International Tables Vol C Tables 4.2.6.8 and 6.1.1.4'

loop_
_geom_angle_atom_site_label_1
_geom_angle_atom_site_label_2
_geom_angle_atom_site_label_3
_geom_angle
_geom_angle_site_symmetry_1
_geom_angle_site_symmetry_3
O7 Cu1 O1 175.9(3) 1_556 .
O7 Cu1 N3 91.9(4) 1_556 .
O1 Cu1 N3 89.2(4) . .
O7 Cu1 N4 91.2(4) 1_556 .
O1 Cu1 N4 86.8(4) . .
N3 Cu1 N4 165.4(4) . .
O7 Cu1 O1W 84.1(3) 1_556 .
O1 Cu1 O1W 99.7(3) . .
N3 Cu1 O1W 97.7(4) . .
N4 Cu1 O1W 96.8(4) . .
O3 Cu2 O9 176.3(4) 1_655 1_455
O3 Cu2 N1 90.3(3) 1_655 .
O9 Cu2 N1 89.7(3) 1_455 .
O3 Cu2 N2 88.8(3) 1_655 .
O9 Cu2 N2 90.7(3) 1_455 .
N1 Cu2 N2 174.4(3) . .
O3 Cu2 O2W 99.4(4) 1_655 .
O9 Cu2 O2W 84.3(4) 1_455 .
N1 Cu2 O2W 90.9(4) . .
N2 Cu2 O2W 94.7(4) . .
C1 O1 Cu1 125.2(7) . .
Cu1 O1W H1WA 109.2 . .
Cu1 O1W H1WB 109.4 . .
H1WA O1W H1WB 109.5 . .
C13 O3 Cu2 120.2(7) . 1_455
Cu2 O2W H2WA 109.6 . .
Cu2 O2W H2WB 109.5 . .
H2WA O2W H2WB 109.5 . .
C7 O5 C4 117.9(8) . .
C14 O7 Cu1 128.3(7) . 1_554
C26 O9 Cu2 119.9(6) . 1_655
C20 O10 C17 120.7(7) . .
C6 N1 C5 118.1(8) . .
C6 N1 Cu2 123.6(6) . .
C5 N1 Cu2 118.3(7) . .
C19 N2 C18 117.7(8) . .
C19 N2 Cu2 121.7(6) . .
C18 N2 Cu2 120.6(6) . .
C28 N3 C27 109.4(12) . .
C28 N3 Cu1 120.6(9) . .
C27 N3 Cu1 113.6(8) . .
C28 N3 H3A 103.7 . .
C27 N3 H3A 103.7 . .
Cu1 N3 H3A 103.7 . .
C30 N4 C29 110.7(11) . .
C30 N4 Cu1 113.2(9) . .
C29 N4 Cu1 115.0(7) . .
C30 N4 H4 105.7 . .
C29 N4 H4 105.7 . .
Cu1 N4 H4 105.7 . .
O2 C1 O1 126.1(9) . .
O2 C1 C2 120.0(8) . .
O1 C1 C2 113.7(9) . .
C3 C2 C6 117.9(9) . .
C3 C2 C1 121.3(9) . .
C6 C2 C1 120.8(9) . .
C4 C3 C2 117.4(9) . .
C4 C3 H3 121.3 . .
C2 C3 H3 121.3 . .
C5 C4 C3 119.9(9) . .
C5 C4 O5 123.1(9) . .
C3 C4 O5 116.9(8) . .
N1 C5 C4 122.6(9) . .
N1 C5 H5 118.7 . .
C4 C5 H5 118.7 . .
N1 C6 C2 124.1(9) . .
N1 C6 H6A 118.0 . .
C2 C6 H6A 118.0 . .
C8 C7 O5 123.8(9) . .
C8 C7 C12 120.6(9) . .
O5 C7 C12 115.2(10) . .
C7 C8 C9 118.1(10) . .
C7 C8 H8 121.0 . .
C9 C8 H8 121.0 . .
C10 C9 C8 120.4(11) . .
C10 C9 H9 119.8 . .
C8 C9 H9 119.8 . .
C11 C10 C9 120.2(10) . .
C11 C10 C13 116.8(11) . .
C9 C10 C13 123.0(12) . .
C12 C11 C10 118.6(11) . .
C12 C11 H11 120.7 . .
C10 C11 H11 120.7 . .
C11 C12 C7 121.9(10) . .
C11 C12 H12 119.1 . .
C7 C12 H12 119.1 . .
O4 C13 O3 123.5(12) . .
O4 C13 C10 123.5(15) . .
O3 C13 C10 113.0(12) . .
O7 C14 O6 125.9(9) . .
O7 C14 C15 117.7(9) . .
O6 C14 C15 116.4(10) . .
C19 C15 C16 118.4(8) . .
C19 C15 C14 122.2(9) . .
C16 C15 C14 119.3(8) . .
C17 C16 C15 118.0(8) . .
C17 C16 H16 121.0 . .
C15 C16 H16 121.0 . .
C18 C17 C16 120.9(8) . .
C18 C17 O10 119.9(9) . .
C16 C17 O10 119.0(8) . .
C17 C18 N2 121.2(9) . .
C17 C18 H18 119.4 . .
N2 C18 H18 119.4 . .
N2 C19 C15 123.6(8) . .
N2 C19 H19 118.2 . .
C15 C19 H19 118.2 . .
O10 C20 C21 123.4(8) . .
O10 C20 C25 115.9(8) . .
C21 C20 C25 120.5(8) . .
C20 C21 C22 120.5(9) . .
C20 C21 H21 119.8 . .
C22 C21 H21 119.8 . .
C21 C22 C23 121.4(10) . .
C21 C22 H22 119.3 . .
C23 C22 H22 119.3 . .
C22 C23 C24 115.5(9) . .
C22 C23 C26 125.2(10) . .
C24 C23 C26 119.2(9) . .
C25 C24 C23 124.0(9) . .
C25 C24 H24 118.0 . .
C23 C24 H24 118.0 . .
C24 C25 C20 118.1(9) . .
C24 C25 H25 120.9 . .
C20 C25 H25 120.9 . .
O8 C26 O9 124.9(10) . .
O8 C26 C23 122.8(11) . .
O9 C26 C23 112.2(9) . .
N3 C27 H27A 109.5 . .
N3 C27 H27B 109.5 . .
H27A C27 H27B 109.5 . .
N3 C27 H27C 109.5 . .
H27A C27 H27C 109.5 . .
H27B C27 H27C 109.5 . .
N3 C28 H28A 109.5 . .
N3 C28 H28B 109.5 . .
H28A C28 H28B 109.5 . .
N3 C28 H28C 109.5 . .
H28A C28 H28C 109.5 . .
H28B C28 H28C 109.5 . .
N4 C29 H29A 109.5 . .
N4 C29 H29B 109.5 . .
H29A C29 H29B 109.5 . .
N4 C29 H29C 109.5 . .
H29A C29 H29C 109.5 . .
H29B C29 H29C 109.5 . .
N4 C30 H30A 109.5 . .
N4 C30 H30B 109.5 . .
H30A C30 H30B 109.5 . .
N4 C30 H30C 109.5 . .
H30A C30 H30C 109.5 . .
H30B C30 H30C 109.5 . .

loop_
_geom_bond_atom_site_label_1
_geom_bond_atom_site_label_2
_geom_bond_distance
_geom_bond_site_symmetry_2
Cu1 O7 1.937(8) 1_556
Cu1 O1 1.994(8) .
Cu1 N3 2.043(11) .
Cu1 N4 2.071(10) .
Cu1 O1W 2.369(8) .
Cu2 O3 1.972(8) 1_655
Cu2 O9 1.973(7) 1_455
Cu2 N1 2.009(7) .
Cu2 N2 2.049(8) .
Cu2 O2W 2.391(11) .
O1 C1 1.276(11) .
O2 C1 1.238(12) .
O1W H1WA 0.9600 .
O1W H1WB 0.9600 .
O3 C13 1.322(15) .
O3 Cu2 1.972(8) 1_455
O2W H2WA 0.9600 .
O2W H2WB 0.9600 .
O4 C13 1.225(16) .
O5 C7 1.390(11) .
O5 C4 1.419(11) .
O6 C14 1.284(12) .
O7 C14 1.266(12) .
O7 Cu1 1.937(8) 1_554
O8 C26 1.244(12) .
O9 C26 1.288(12) .
O9 Cu2 1.973(7) 1_655
O10 C20 1.384(10) .
O10 C17 1.425(10) .
N1 C6 1.318(12) .
N1 C5 1.364(11) .
N2 C19 1.341(12) .
N2 C18 1.376(10) .
N3 C28 1.434(18) .
N3 C27 1.437(16) .
N3 H3A 0.9800 .
N4 C30 1.472(15) .
N4 C29 1.517(16) .
N4 H4 0.9800 .
C1 C2 1.537(14) .
C2 C3 1.414(13) .
C2 C6 1.417(12) .
C3 C4 1.413(14) .
C3 H3 0.9300 .
C4 C5 1.382(13) .
C5 H5 0.9300 .
C6 H6A 0.9300 .
C7 C8 1.375(14) .
C7 C12 1.400(14) .
C8 C9 1.404(14) .
C8 H8 0.9300 .
C9 C10 1.402(15) .
C9 H9 0.9300 .
C10 C11 1.392(15) .
C10 C13 1.510(15) .
C11 C12 1.355(14) .
C11 H11 0.9300 .
C12 H12 0.9300 .
C14 C15 1.496(12) .
C15 C19 1.372(12) .
C15 C16 1.405(12) .
C16 C17 1.383(14) .
C16 H16 0.9300 .
C17 C18 1.363(12) .
C18 H18 0.9300 .
C19 H19 0.9300 .
C20 C21 1.385(13) .
C20 C25 1.432(13) .
C21 C22 1.391(13) .
C21 H21 0.9300 .
C22 C23 1.427(13) .
C22 H22 0.9300 .
C23 C24 1.440(14) .
C23 C26 1.484(13) .
C24 C25 1.354(12) .
C24 H24 0.9300 .
C25 H25 0.9300 .
C27 H27A 0.9600 .
C27 H27B 0.9600 .
C27 H27C 0.9600 .
C28 H28A 0.9600 .
C28 H28B 0.9600 .
C28 H28C 0.9600 .
C29 H29A 0.9600 .
C29 H29B 0.9600 .
C29 H29C 0.9600 .
C30 H30A 0.9600 .
C30 H30B 0.9600 .
C30 H30C 0.9600 .

loop_
_platon_squeeze_void_nr
_platon_squeeze_void_average_x
_platon_squeeze_void_average_y
_platon_squeeze_void_average_z
_platon_squeeze_void_volume
_platon_squeeze_void_count_electrons
1 0.500 1.000 1.000 243.1 104.8
2 0.500 0.500 0.500 236.9 99.1
